data_7014001
loop_
_publ_author_name
'Kwon, Heon Yong'
'Lee, Su Yeon'
'Lee, Bun Yeoul'
'Shin, Dong Mok'
'Chung, Young Keun'

_publ_section_title
;
 Synthesis, characterization and ethylene reactivity of
 2-diphenylphosphanylbenzamido nickel complexes.
;
_journal_issue 6
_journal_name_full 'Dalton transactions (Cambridge, England : 2003)'
_journal_page_first 921
_journal_page_last 928
_journal_paper_doi 10.1039/b317033k
_journal_year 2004
_chemical_formula_sum 'C39 H45 N Ni O P2'
_chemical_formula_weight 664.41
_chemical_name_systematic
;
?
;
_space_group_IT_number 15
_symmetry_cell_setting monoclinic
_symmetry_space_group_name_Hall '-C 2yc'
_symmetry_space_group_name_H-M 'C 1 2/c 1'
_atom_sites_solution_hydrogens geom
_atom_sites_solution_primary direct
_atom_sites_solution_secondary difmap
_audit_creation_method SHELXL-97
_cell_angle_alpha 90.00
_cell_angle_beta 108.448(2)
_cell_angle_gamma 90.00
_cell_formula_units_Z 8
_cell_length_a 24.6360(10)
_cell_length_b 13.7920(10)
_cell_length_c 21.9550(10)
_cell_measurement_temperature 293(2)
_cell_volume 7076.5(7)
_computing_structure_refinement 'SHELXL-97 (Sheldrick, 1997)'
_computing_structure_solution 'SHELXS-97 (Sheldrick, 1990)'
_diffrn_ambient_temperature 293(2)
_diffrn_measured_fraction_theta_full 0.995
_diffrn_measured_fraction_theta_max 0.995
_diffrn_radiation_monochromator graphite
_diffrn_radiation_source 'fine-focus sealed tube'
_diffrn_radiation_type MoK\a
_diffrn_radiation_wavelength 0.71073
_diffrn_reflns_av_R_equivalents 0.0778
_diffrn_reflns_av_sigmaI/netI 0.1188
_diffrn_reflns_limit_h_max 31
_diffrn_reflns_limit_h_min -31
_diffrn_reflns_limit_k_max 17
_diffrn_reflns_limit_k_min -16
_diffrn_reflns_limit_l_max 28
_diffrn_reflns_limit_l_min -28
_diffrn_reflns_number 13742
_diffrn_reflns_theta_full 27.50
_diffrn_reflns_theta_max 27.50
_diffrn_reflns_theta_min 1.71
_exptl_absorpt_coefficient_mu 0.669
_exptl_absorpt_correction_type none
_exptl_crystal_colour black
_exptl_crystal_density_diffrn 1.247
_exptl_crystal_density_method 'not measured'
_exptl_crystal_description block
_exptl_crystal_F_000 2816
_exptl_crystal_size_max 0.20
_exptl_crystal_size_mid 0.20
_exptl_crystal_size_min 0.15
_refine_diff_density_max 0.439
_refine_diff_density_min -0.346
_refine_diff_density_rms 0.070
_refine_ls_extinction_method none
_refine_ls_goodness_of_fit_ref 1.025
_refine_ls_hydrogen_treatment mixed
_refine_ls_matrix_type full
_refine_ls_number_parameters 401
_refine_ls_number_reflns 8101
_refine_ls_number_restraints 0
_refine_ls_restrained_S_all 1.025
_refine_ls_R_factor_all 0.1625
_refine_ls_R_factor_gt 0.0715
_refine_ls_shift/su_max 0.001
_refine_ls_shift/su_mean 0.000
_refine_ls_structure_factor_coef Fsqd
_refine_ls_weighting_details 'calc w=1/[\s^2^(Fo^2^)+(0.0899P)^2^+1.6690P] where P=(Fo^2^+2Fc^2^)/3'
_refine_ls_weighting_scheme calc
_refine_ls_wR_factor_gt 0.1598
_refine_ls_wR_factor_ref 0.1969
_reflns_number_gt 4134
_reflns_number_total 8101
_reflns_threshold_expression >2sigma(I)
_cod_data_source_file b317033k.txt
_cod_data_source_block 8
_cod_depositor_comments
;
The following automatic conversions were performed:
'_symmetry_cell_setting' value 'MONOCLINIC' changed to 'monoclinic'
according to '/home/saulius/struct/CIF-dictionaries/cif_core.dic'
dictionary named 'cif_core.dic' version 2.4.1 from 2010-06-29.

Automatic conversion script
Id: cif_fix_enum 1527 2010-12-29 10:47:43Z saulius 
;
_cod_original_sg_symbol_H-M C2/c
_cod_database_code 7014001

loop_
_symmetry_equiv_pos_as_xyz
'x, y, z'
'-x, y, -z+1/2'
'x+1/2, y+1/2, z'
'-x+1/2, y+1/2, -z+1/2'
'-x, -y, -z'
'x, -y, z-1/2'
'-x+1/2, -y+1/2, -z'
'x+1/2, -y+1/2, z-1/2'

loop_
_atom_site_label
_atom_site_type_symbol
_atom_site_fract_x
_atom_site_fract_y
_atom_site_fract_z
_atom_site_U_iso_or_equiv
_atom_site_adp_type
_atom_site_occupancy
_atom_site_symmetry_multiplicity
_atom_site_calc_flag
_atom_site_refinement_flags
_atom_site_disorder_assembly
_atom_site_disorder_group
Ni1 Ni 0.12573(3) 0.29313(4) 0.60774(2) 0.0452(2) Uani 1 1 d . . .
P1 P 0.14146(5) 0.14657(8) 0.57997(5) 0.0447(3) Uani 1 1 d . . .
P2 P 0.16906(6) 0.43393(9) 0.62653(6) 0.0525(3) Uani 1 1 d . . .
O1 O 0.23240(16) 0.1995(3) 0.78332(14) 0.0715(10) Uani 1 1 d . . .
N1 N 0.15519(18) 0.2409(3) 0.69571(15) 0.0515(10) Uani 1 1 d . . .
C7 C 0.1218(2) 0.0358(3) 0.6140(2) 0.0484(11) Uani 1 1 d . . .
C1 C 0.21934(19) 0.1459(3) 0.61749(19) 0.0453(10) Uani 1 1 d . . .
C2 C 0.2430(2) 0.1776(3) 0.6819(2) 0.0477(11) Uani 1 1 d . . .
C3 C 0.3019(2) 0.1682(4) 0.7111(2) 0.0567(13) Uani 1 1 d . . .
H3 H 0.3178 0.1885 0.7535 0.068 Uiso 1 1 calc R . .
C4 C 0.3373(2) 0.1302(4) 0.6802(3) 0.0679(15) Uani 1 1 d . . .
H4 H 0.3764 0.1252 0.7010 0.082 Uiso 1 1 calc R . .
C5 C 0.3139(2) 0.0995(4) 0.6179(3) 0.0705(15) Uani 1 1 d . . .
H5 H 0.3374 0.0735 0.5963 0.085 Uiso 1 1 calc R . .
C6 C 0.2560(2) 0.1069(4) 0.5871(2) 0.0578(13) Uani 1 1 d . . .
H6 H 0.2411 0.0853 0.5450 0.069 Uiso 1 1 calc R . .
C8 C 0.1620(2) -0.0353(4) 0.6405(2) 0.0596(13) Uani 1 1 d . . .
H8 H 0.1998 -0.0260 0.6424 0.072 Uiso 1 1 calc R . .
C9 C 0.1465(3) -0.1195(4) 0.6642(3) 0.0804(18) Uani 1 1 d . . .
H9 H 0.1736 -0.1675 0.6808 0.096 Uiso 1 1 calc R . .
C10 C 0.0924(3) -0.1325(5) 0.6634(3) 0.099(2) Uani 1 1 d . . .
H10 H 0.0828 -0.1891 0.6806 0.118 Uiso 1 1 calc R . .
C11 C 0.0511(3) -0.0646(5) 0.6379(3) 0.094(2) Uani 1 1 d . . .
H11 H 0.0138 -0.0746 0.6379 0.113 Uiso 1 1 calc R . .
C12 C 0.0658(3) 0.0207(4) 0.6116(3) 0.0728(15) Uani 1 1 d . . .
H12 H 0.0379 0.0666 0.5927 0.087 Uiso 1 1 calc R . .
C13 C 0.1319(2) 0.1110(3) 0.49685(19) 0.0478(11) Uani 1 1 d . . .
C14 C 0.1509(3) 0.1715(4) 0.4577(2) 0.0662(15) Uani 1 1 d . . .
H14 H 0.1681 0.2301 0.4740 0.079 Uiso 1 1 calc R . .
C15 C 0.1451(3) 0.1468(4) 0.3950(2) 0.0799(18) Uani 1 1 d . . .
H15 H 0.1588 0.1881 0.3698 0.096 Uiso 1 1 calc R . .
C16 C 0.1191(3) 0.0612(5) 0.3700(3) 0.0805(18) Uani 1 1 d . . .
H16 H 0.1151 0.0446 0.3278 0.097 Uiso 1 1 calc R . .
C17 C 0.0992(3) 0.0006(4) 0.4069(2) 0.0765(17) Uani 1 1 d . . .
H17 H 0.0812 -0.0571 0.3898 0.092 Uiso 1 1 calc R . .
C18 C 0.1059(2) 0.0255(4) 0.4712(2) 0.0600(13) Uani 1 1 d . . .
H18 H 0.0927 -0.0164 0.4966 0.072 Uiso 1 1 calc R . .
C19 C 0.0780(2) 0.3420(4) 0.5224(2) 0.0574(13) Uani 1 1 d . . .
H19A H 0.0865 0.4093 0.5163 0.086 Uiso 1 1 calc R . .
H19B H 0.0834 0.3034 0.4878 0.086 Uiso 1 1 calc R . .
C20 C 0.0194(2) 0.3310(4) 0.5261(2) 0.0576(13) Uani 1 1 d . . .
C21 C -0.0057(2) 0.4037(4) 0.5522(2) 0.0609(13) Uani 1 1 d . . .
H21 H 0.0145 0.4607 0.5664 0.073 Uiso 1 1 calc R . .
C22 C -0.0601(3) 0.3936(5) 0.5577(3) 0.0796(17) Uani 1 1 d . . .
H22 H -0.0753 0.4428 0.5764 0.096 Uiso 1 1 calc R . .
C23 C -0.0913(3) 0.3121(6) 0.5359(4) 0.100(2) Uani 1 1 d . . .
H23 H -0.1276 0.3048 0.5397 0.120 Uiso 1 1 calc R . .
C24 C -0.0681(4) 0.2409(6) 0.5080(4) 0.112(3) Uani 1 1 d . . .
H24 H -0.0897 0.1860 0.4915 0.134 Uiso 1 1 calc R . .
C25 C -0.0135(3) 0.2489(4) 0.5039(3) 0.0870(19) Uani 1 1 d . . .
H25 H 0.0014 0.1985 0.4859 0.104 Uiso 1 1 calc R . .
C26 C 0.1319(2) 0.5471(4) 0.6277(3) 0.0734(16) Uani 1 1 d . . .
H26A H 0.1146 0.5449 0.6613 0.110 Uiso 1 1 calc R . .
H26B H 0.1027 0.5563 0.5871 0.110 Uiso 1 1 calc R . .
H26C H 0.1586 0.5998 0.6355 0.110 Uiso 1 1 calc R . .
C27 C 0.2304(3) 0.4436(4) 0.6988(3) 0.0833(18) Uani 1 1 d . . .
H27A H 0.2454 0.5083 0.7024 0.125 Uiso 1 1 calc R . .
H27B H 0.2593 0.3984 0.6965 0.125 Uiso 1 1 calc R . .
H27C H 0.2188 0.4292 0.7356 0.125 Uiso 1 1 calc R . .
C28 C 0.2030(3) 0.4576(5) 0.5651(3) 0.095(2) Uani 1 1 d . . .
H28A H 0.1740 0.4667 0.5244 0.142 Uiso 1 1 calc R . .
H28B H 0.2267 0.4035 0.5626 0.142 Uiso 1 1 calc R . .
H28C H 0.2260 0.5150 0.5762 0.142 Uiso 1 1 calc R . .
C29 C 0.2082(2) 0.2090(3) 0.72455(19) 0.0512(12) Uani 1 1 d . . .
C30 C 0.1173(2) 0.2545(4) 0.7368(2) 0.0660(15) Uani 1 1 d . . .
C31 C 0.1368(3) 0.3394(5) 0.7831(3) 0.094(2) Uani 1 1 d . . .
H31A H 0.1757 0.3292 0.8095 0.141 Uiso 1 1 calc R . .
H31B H 0.1127 0.3439 0.8099 0.141 Uiso 1 1 calc R . .
H31C H 0.1342 0.3984 0.7592 0.141 Uiso 1 1 calc R . .
C32 C 0.1135(3) 0.1608(5) 0.7725(3) 0.0857(19) Uani 1 1 d . . .
H32A H 0.1007 0.1090 0.7421 0.129 Uiso 1 1 calc R . .
H32B H 0.0869 0.1694 0.7959 0.129 Uiso 1 1 calc R . .
H32C H 0.1506 0.1453 0.8018 0.129 Uiso 1 1 calc R . .
C33 C 0.0568(3) 0.2754(5) 0.6899(3) 0.089(2) Uani 1 1 d . . .
H33A H 0.0581 0.3312 0.6643 0.134 Uiso 1 1 calc R . .
H33B H 0.0310 0.2875 0.7139 0.134 Uiso 1 1 calc R . .
H33C H 0.0436 0.2204 0.6624 0.134 Uiso 1 1 calc R . .
C01 C 0.0040(3) 0.4523(7) 0.2814(4) 0.112(3) Uani 1 1 d . . .
H01 H 0.0065 0.5103 0.3038 0.134 Uiso 1 1 calc R . .
C02 C 0.0041(10) 0.2838(7) 0.2810(12) 0.250(19) Uani 1 1 d . . .
H02 H 0.0070 0.2256 0.3033 0.300 Uiso 1 1 calc R . .
C03 C 0.0082(4) 0.3674(11) 0.3116(6) 0.170(6) Uani 1 1 d . . .
H03 H 0.0142 0.3669 0.3556 0.203 Uiso 1 1 calc R . .
C04 C 0.2231(7) 0.8231(15) 0.4587(12) 0.070(5) Uiso 0.46(2) 1 d P . 1
H04 H 0.2053 0.8717 0.4301 0.083 Uiso 0.46(2) 1 calc PR . 1
C05 C 0.2506(6) 0.745(2) 0.4362(8) 0.060(5) Uiso 0.46(2) 1 d P . 1
H05 H 0.2506 0.7425 0.3938 0.072 Uiso 0.46(2) 1 calc PR . 1
C06 C 0.2778(7) 0.6715(13) 0.4812(11) 0.065(5) Uiso 0.46(2) 1 d P . 1
H06 H 0.2961 0.6200 0.4685 0.078 Uiso 0.46(2) 1 calc PR . 1
C04' C 0.2272(6) 0.8404(13) 0.4910(12) 0.084(5) Uiso 0.54(2) 1 d P . 2
H04' H 0.2124 0.9030 0.4851 0.101 Uiso 0.54(2) 1 calc PR . 2
C05' C 0.2367(7) 0.7927(14) 0.4420(7) 0.062(4) Uiso 0.54(2) 1 d P . 2
H05' H 0.2269 0.8210 0.4015 0.075 Uiso 0.54(2) 1 calc PR . 2
C06' C 0.2606(8) 0.7028(16) 0.4518(11) 0.081(5) Uiso 0.54(2) 1 d P . 2
H06' H 0.2686 0.6710 0.4183 0.097 Uiso 0.54(2) 1 calc PR . 2

loop_
_atom_site_aniso_label
_atom_site_aniso_U_11
_atom_site_aniso_U_22
_atom_site_aniso_U_33
_atom_site_aniso_U_23
_atom_site_aniso_U_13
_atom_site_aniso_U_12
Ni1 0.0571(4) 0.0392(3) 0.0385(3) 0.0034(2) 0.0142(2) 0.0037(3)
P1 0.0534(7) 0.0389(6) 0.0415(6) 0.0018(5) 0.0148(5) 0.0000(6)
P2 0.0594(9) 0.0454(7) 0.0505(7) -0.0002(5) 0.0142(6) -0.0020(6)
O1 0.081(3) 0.086(3) 0.0393(17) 0.0025(17) 0.0077(16) 0.026(2)
N1 0.068(3) 0.051(2) 0.0359(18) 0.0061(17) 0.0164(18) 0.014(2)
C7 0.051(3) 0.046(3) 0.047(2) 0.000(2) 0.015(2) -0.010(2)
C1 0.049(3) 0.039(2) 0.048(2) 0.002(2) 0.017(2) -0.002(2)
C2 0.049(3) 0.039(3) 0.051(2) 0.002(2) 0.010(2) -0.001(2)
C3 0.064(4) 0.048(3) 0.051(3) 0.005(2) 0.008(2) -0.004(3)
C4 0.048(3) 0.078(4) 0.076(4) 0.015(3) 0.018(3) 0.000(3)
C5 0.064(4) 0.079(4) 0.077(4) 0.001(3) 0.035(3) 0.010(3)
C6 0.054(3) 0.060(3) 0.059(3) -0.005(2) 0.018(2) 0.000(3)
C8 0.056(3) 0.051(3) 0.065(3) 0.011(2) 0.009(2) -0.004(3)
C9 0.065(4) 0.068(4) 0.092(4) 0.032(3) 0.003(3) -0.009(3)
C10 0.085(5) 0.085(5) 0.121(5) 0.046(4) 0.026(4) -0.014(4)
C11 0.073(4) 0.076(4) 0.140(6) 0.032(4) 0.043(4) -0.014(4)
C12 0.066(4) 0.055(3) 0.094(4) 0.014(3) 0.021(3) -0.001(3)
C13 0.055(3) 0.045(3) 0.041(2) -0.001(2) 0.011(2) 0.007(2)
C14 0.104(4) 0.049(3) 0.053(3) -0.003(2) 0.035(3) -0.004(3)
C15 0.126(5) 0.067(4) 0.055(3) 0.007(3) 0.040(3) 0.015(4)
C16 0.109(5) 0.079(4) 0.049(3) -0.004(3) 0.020(3) 0.027(4)
C17 0.091(5) 0.065(4) 0.061(3) -0.016(3) 0.007(3) 0.003(3)
C18 0.067(3) 0.054(3) 0.050(3) -0.003(2) 0.006(2) 0.002(3)
C19 0.075(4) 0.051(3) 0.040(2) 0.009(2) 0.009(2) 0.010(3)
C20 0.059(3) 0.050(3) 0.052(3) 0.011(2) 0.000(2) 0.000(3)
C21 0.055(3) 0.056(3) 0.063(3) 0.007(3) 0.007(2) -0.004(3)
C22 0.071(4) 0.089(5) 0.074(4) 0.017(3) 0.015(3) 0.008(4)
C23 0.071(5) 0.095(6) 0.125(6) 0.031(5) 0.018(4) -0.015(4)
C24 0.081(6) 0.072(5) 0.147(7) 0.017(5) -0.013(5) -0.030(4)
C25 0.084(5) 0.053(3) 0.100(4) 0.005(3) -0.004(4) -0.006(3)
C26 0.077(4) 0.047(3) 0.084(4) -0.009(3) 0.008(3) 0.000(3)
C27 0.080(4) 0.072(4) 0.075(4) -0.003(3) -0.009(3) -0.004(3)
C28 0.093(5) 0.108(5) 0.096(4) -0.010(4) 0.049(4) -0.034(4)
C29 0.065(3) 0.044(3) 0.041(2) 0.006(2) 0.011(2) 0.008(3)
C30 0.079(4) 0.080(4) 0.046(3) 0.014(3) 0.030(3) 0.024(3)
C31 0.135(6) 0.094(5) 0.064(3) 0.007(3) 0.049(4) 0.047(5)
C32 0.101(5) 0.102(5) 0.064(3) 0.035(3) 0.041(3) 0.013(4)
C33 0.077(4) 0.133(6) 0.071(3) 0.032(4) 0.041(3) 0.034(4)
C01 0.086(5) 0.112(6) 0.129(6) -0.016(4) 0.022(6) 0.012(5)
C02 0.134(11) 0.110(8) 0.57(6) 0.130(18) 0.20(3) 0.047(13)
C03 0.090(6) 0.254(16) 0.179(10) 0.109(12) 0.063(7) 0.045(10)

loop_
_atom_type_symbol
_atom_type_description
_atom_type_scat_dispersion_real
_atom_type_scat_dispersion_imag
_atom_type_scat_source
C C 0.0033 0.0016 'International Tables Vol C Tables 4.2.6.8 and 6.1.1.4'
H H 0.0000 0.0000 'International Tables Vol C Tables 4.2.6.8 and 6.1.1.4'
N N 0.0061 0.0033 'International Tables Vol C Tables 4.2.6.8 and 6.1.1.4'
Ni Ni 0.3393 1.1124 'International Tables Vol C Tables 4.2.6.8 and 6.1.1.4'
O O 0.0106 0.0060 'International Tables Vol C Tables 4.2.6.8 and 6.1.1.4'
P P 0.1023 0.0942 'International Tables Vol C Tables 4.2.6.8 and 6.1.1.4'

loop_
_geom_angle_atom_site_label_1
_geom_angle_atom_site_label_2
_geom_angle_atom_site_label_3
_geom_angle
_geom_angle_site_symmetry_1
_geom_angle_site_symmetry_3
_geom_angle_publ_flag
N1 Ni1 C19 166.3(2) . . ?
N1 Ni1 P1 83.82(12) . . ?
C19 Ni1 P1 98.93(15) . . ?
N1 Ni1 P2 97.64(13) . . ?
C19 Ni1 P2 89.11(16) . . ?
P1 Ni1 P2 139.01(5) . . ?
C7 P1 C13 102.5(2) . . ?
C7 P1 C1 100.7(2) . . ?
C13 P1 C1 103.5(2) . . ?
C7 P1 Ni1 124.48(15) . . ?
C13 P1 Ni1 123.24(15) . . ?
C1 P1 Ni1 97.61(15) . . ?
C26 P2 C27 102.0(3) . . ?
C26 P2 C28 102.0(3) . . ?
C27 P2 C28 100.5(3) . . ?
C26 P2 Ni1 123.2(2) . . ?
C27 P2 Ni1 116.8(2) . . ?
C28 P2 Ni1 109.2(2) . . ?
C29 N1 C30 117.3(3) . . ?
C29 N1 Ni1 126.0(3) . . ?
C30 N1 Ni1 115.9(3) . . ?
C12 C7 C8 118.8(4) . . ?
C12 C7 P1 120.0(4) . . ?
C8 C7 P1 121.2(4) . . ?
C6 C1 C2 118.2(4) . . ?
C6 C1 P1 122.2(3) . . ?
C2 C1 P1 119.3(3) . . ?
C3 C2 C1 118.1(4) . . ?
C3 C2 C29 116.7(4) . . ?
C1 C2 C29 124.6(4) . . ?
C4 C3 C2 122.7(5) . . ?
C3 C4 C5 118.7(5) . . ?
C4 C5 C6 120.7(5) . . ?
C5 C6 C1 121.5(5) . . ?
C9 C8 C7 120.8(5) . . ?
C10 C9 C8 120.2(6) . . ?
C9 C10 C11 121.5(6) . . ?
C10 C11 C12 119.1(6) . . ?
C7 C12 C11 119.6(5) . . ?
C18 C13 C14 118.0(4) . . ?
C18 C13 P1 122.3(4) . . ?
C14 C13 P1 119.8(4) . . ?
C13 C14 C15 121.6(5) . . ?
C16 C15 C14 119.8(5) . . ?
C17 C16 C15 120.2(5) . . ?
C16 C17 C18 119.8(5) . . ?
C13 C18 C17 120.7(5) . . ?
C20 C19 Ni1 102.1(3) . . ?
C25 C20 C21 116.5(6) . . ?
C25 C20 C19 122.4(5) . . ?
C21 C20 C19 121.1(5) . . ?
C22 C21 C20 121.9(5) . . ?
C23 C22 C21 120.3(7) . . ?
C22 C23 C24 118.7(7) . . ?
C23 C24 C25 121.5(7) . . ?
C24 C25 C20 121.0(7) . . ?
O1 C29 N1 127.0(4) . . ?
O1 C29 C2 115.5(4) . . ?
N1 C29 C2 117.4(4) . . ?
N1 C30 C31 111.9(5) . . ?
N1 C30 C32 110.7(4) . . ?
C31 C30 C32 111.3(4) . . ?
N1 C30 C33 106.0(4) . . ?
C31 C30 C33 109.6(5) . . ?
C32 C30 C33 107.2(5) . . ?
C01 C01 C03 118.5(8) 2 . ?
C02 C02 C03 119.3(10) 2 . ?
C02 C03 C01 122.2(14) . . ?
C06 C04 C05 122.8(12) 7_566 . ?
C06 C05 C04 117.5(11) . . ?
C04 C06 C05 119.8(12) 7_566 . ?
C06' C04' C05' 119.4(13) 7_566 . ?
C04' C05' C06' 119.8(12) . . ?
C04' C06' C05' 120.8(13) 7_566 . ?

loop_
_geom_bond_atom_site_label_1
_geom_bond_atom_site_label_2
_geom_bond_distance
_geom_bond_site_symmetry_2
_geom_bond_publ_flag
Ni1 N1 1.972(3) . ?
Ni1 C19 1.989(4) . ?
Ni1 P1 2.1812(13) . ?
Ni1 P2 2.1913(14) . ?
P1 C7 1.831(4) . ?
P1 C13 1.831(4) . ?
P1 C1 1.833(5) . ?
P2 C26 1.814(5) . ?
P2 C27 1.816(5) . ?
P2 C28 1.825(6) . ?
O1 C29 1.245(5) . ?
N1 C29 1.334(6) . ?
N1 C30 1.501(6) . ?
C7 C12 1.381(7) . ?
C7 C8 1.383(7) . ?
C1 C6 1.390(6) . ?
C1 C2 1.417(6) . ?
C2 C3 1.394(7) . ?
C2 C29 1.520(7) . ?
C3 C4 1.368(7) . ?
C4 C5 1.372(7) . ?
C5 C6 1.375(7) . ?
C8 C9 1.375(7) . ?
C9 C10 1.338(8) . ?
C10 C11 1.367(9) . ?
C11 C12 1.408(8) . ?
C13 C18 1.375(7) . ?
C13 C14 1.381(7) . ?
C14 C15 1.382(7) . ?
C15 C16 1.373(8) . ?
C16 C17 1.358(8) . ?
C17 C18 1.411(7) . ?
C19 C20 1.480(7) . ?
C20 C25 1.388(8) . ?
C20 C21 1.394(7) . ?
C21 C22 1.390(8) . ?
C22 C23 1.359(9) . ?
C23 C24 1.374(11) . ?
C24 C25 1.381(10) . ?
C30 C31 1.525(9) . ?
C30 C32 1.530(8) . ?
C30 C33 1.547(8) . ?
C01 C01 1.332(15) 2 ?
C01 C03 1.334(12) . ?
C02 C02 1.31(5) 2 ?
C02 C03 1.32(2) . ?
C04 C06 1.33(2) 7_566 ?
C04 C05 1.44(2) . ?
C05 C06 1.43(2) . ?
C06 C04 1.33(2) 7_566 ?
C04' C06' 1.34(2) 7_566 ?
C04' C05' 1.34(2) . ?
C05' C06' 1.36(2) . ?
C06' C04' 1.34(2) 7_566 ?
